data_7214835
loop_
_publ_author_name
'Montis, Riccardo'
'Hursthouse, Michael B.'

_publ_section_title
;
 Crystalline adducts of some substituted salicylic acids with
 4-aminopyridine, including hydrates and solvates: contact and separated
 ionic complexes with diverse supramolecular synthons
;
_journal_issue 21
_journal_name_full CrystEngComm
_journal_page_first 7466
_journal_paper_doi 10.1039/c2ce26008e
_journal_volume 14
_journal_year 2012
_chemical_formula_moiety 'C9 H8 N O4, C5 H7 N2'
_chemical_formula_sum 'C14 H15 N3 O4'
_chemical_formula_weight 289.29
_chemical_name_common 4-aminopyridinium_5-acetylaminosalicylate
_chemical_name_systematic
;
4-aminopyridinium_5-acetylaminosalicylate
;
_space_group_IT_number 14
_symmetry_cell_setting monoclinic
_symmetry_space_group_name_Hall '-P 2yn'
_symmetry_space_group_name_H-M 'P 1 21/n 1'
_atom_sites_solution_hydrogens geom
_atom_sites_solution_primary direct
_atom_sites_solution_secondary difmap
_audit_creation_method SHELXL-97
_cell_angle_alpha 90.00
_cell_angle_beta 104.734(2)
_cell_angle_gamma 90.00
_cell_formula_units_Z 4
_cell_length_a 15.1705(7)
_cell_length_b 4.6669(2)
_cell_length_c 19.6506(8)
_cell_measurement_reflns_used 19387
_cell_measurement_temperature 120(2)
_cell_measurement_theta_max 27.48
_cell_measurement_theta_min 2.91
_cell_volume 1345.50(10)
_computing_cell_refinement 'DENZO (Otwinowski & Minor, 1997) & COLLECT (Hooft, R.W.W., 1998)'
_computing_data_collection 'COLLECT (Hooft, R.W.W., 1998)'
_computing_data_reduction 'DENZO (Otwinowski & Minor, 1997) & COLLECT (Hooft, R.W.W., 1998)'
_computing_structure_refinement 'SHELXL-97 (Sheldrick, 2008)'
_diffrn_ambient_temperature 120(2)
_diffrn_detector_area_resol_mean '4096x4096pixels / 62x62mm'
_diffrn_measured_fraction_theta_full 0.994
_diffrn_measured_fraction_theta_max 0.994
_diffrn_measurement_device_type 'Bruker-Nonius APEX II CCD camera on \k-goniostat'
_diffrn_measurement_method '\f & \w scans'
_diffrn_radiation_monochromator '10cm confocal mirrors'
_diffrn_radiation_source 'Bruker-Nonius FR591 rotating anode'
_diffrn_radiation_type MoK\a
_diffrn_radiation_wavelength 0.71073
_diffrn_reflns_av_R_equivalents 0.0486
_diffrn_reflns_av_sigmaI/netI 0.0459
_diffrn_reflns_limit_h_max 19
_diffrn_reflns_limit_h_min -19
_diffrn_reflns_limit_k_max 5
_diffrn_reflns_limit_k_min -6
_diffrn_reflns_limit_l_max 25
_diffrn_reflns_limit_l_min -25
_diffrn_reflns_number 12624
_diffrn_reflns_theta_full 27.50
_diffrn_reflns_theta_max 27.50
_diffrn_reflns_theta_min 3.05
_exptl_absorpt_coefficient_mu 0.107
_exptl_absorpt_correction_T_max 0.9957
_exptl_absorpt_correction_T_min 0.9831
_exptl_absorpt_correction_type multi-scan
_exptl_absorpt_process_details 'SADABS 2007/2 (Sheldrick, G.M., 2007)'
_exptl_crystal_colour Colourless
_exptl_crystal_density_diffrn 1.428
_exptl_crystal_density_method 'not measured'
_exptl_crystal_description Block
_exptl_crystal_F_000 608
_exptl_crystal_size_max 0.16
_exptl_crystal_size_mid 0.06
_exptl_crystal_size_min 0.04
_refine_diff_density_max 0.299
_refine_diff_density_min -0.276
_refine_diff_density_rms 0.059
_refine_ls_extinction_method none
_refine_ls_goodness_of_fit_ref 1.062
_refine_ls_hydrogen_treatment constr
_refine_ls_matrix_type full
_refine_ls_number_parameters 191
_refine_ls_number_reflns 3056
_refine_ls_number_restraints 0
_refine_ls_restrained_S_all 1.062
_refine_ls_R_factor_all 0.0741
_refine_ls_R_factor_gt 0.0542
_refine_ls_shift/su_max 0.001
_refine_ls_shift/su_mean 0.000
_refine_ls_structure_factor_coef Fsqd
_refine_ls_weighting_details 'calc w=1/[\s^2^(Fo^2^)+(0.0166P)^2^+1.9190P] where P=(Fo^2^+2Fc^2^)/3'
_refine_ls_weighting_scheme calc
_refine_ls_wR_factor_gt 0.1083
_refine_ls_wR_factor_ref 0.1212
_reflns_number_gt 2443
_reflns_number_total 3056
_reflns_threshold_expression >2\s(I)
_cod_data_source_file c2ce26008e.txt
_cod_data_source_block 4-aminopyridinium_5-acetylaminosalicylate
_cod_original_sg_symbol_H-M P21/n
_cod_database_code 7214835

loop_
_symmetry_equiv_pos_as_xyz
'x, y, z'
'-x+1/2, y+1/2, -z+1/2'
'-x, -y, -z'
'x-1/2, -y-1/2, z-1/2'

loop_
_atom_site_label
_atom_site_type_symbol
_atom_site_fract_x
_atom_site_fract_y
_atom_site_fract_z
_atom_site_U_iso_or_equiv
_atom_site_adp_type
_atom_site_occupancy
_atom_site_symmetry_multiplicity
_atom_site_calc_flag
_atom_site_refinement_flags
O11 O -0.00670(8) 0.0014(3) 0.38514(6) 0.0245(3) Uani 1 1 d .
O12 O -0.10080(8) -0.0194(3) 0.27716(6) 0.0251(3) Uani 1 1 d .
O13 O -0.07588(8) 0.2840(3) 0.18041(6) 0.0278(3) Uani 1 1 d .
H13A H -0.1021 0.1696 0.2018 0.042 Uiso 1 1 d R
O14 O 0.29810(8) 0.2453(3) 0.41041(6) 0.0235(3) Uani 1 1 d .
N11 N 0.24952(9) 0.6697(3) 0.35804(7) 0.0191(3) Uani 1 1 d .
H11 H 0.2625 0.8528 0.3560 0.023 Uiso 1 1 d R
C11 C 0.02931(10) 0.2782(3) 0.29441(8) 0.0181(3) Uani 1 1 d .
C12 C 0.00160(11) 0.3813(4) 0.22497(8) 0.0207(4) Uani 1 1 d .
C13 C 0.05447(11) 0.5856(4) 0.20178(8) 0.0242(4) Uani 1 1 d .
H13 H 0.0349 0.6605 0.1554 0.029 Uiso 1 1 calc R
C14 C 0.13526(11) 0.6791(4) 0.24619(8) 0.0219(4) Uani 1 1 d .
H14 H 0.1709 0.8187 0.2302 0.026 Uiso 1 1 calc R
C15 C 0.16495(10) 0.5702(3) 0.31439(8) 0.0181(3) Uani 1 1 d .
C16 C 0.11088(10) 0.3734(3) 0.33814(8) 0.0174(3) Uani 1 1 d .
H16 H 0.1300 0.3029 0.3849 0.021 Uiso 1 1 calc R
C17 C -0.02949(11) 0.0713(4) 0.32108(8) 0.0196(3) Uani 1 1 d .
C18 C 0.31079(10) 0.5030(4) 0.40202(8) 0.0187(3) Uani 1 1 d .
C19 C 0.39863(11) 0.6441(4) 0.44013(9) 0.0262(4) Uani 1 1 d .
H19A H 0.4127 0.5934 0.4901 0.039 Uiso 1 1 calc R
H19B H 0.3924 0.8525 0.4350 0.039 Uiso 1 1 calc R
H19C H 0.4480 0.5782 0.4201 0.039 Uiso 1 1 calc R
N21 N 0.62543(9) 1.1176(3) 0.09062(7) 0.0217(3) Uani 1 1 d .
H21A H 0.5891 1.2527 0.0989 0.026 Uiso 1 1 d R
N22 N 0.79645(9) 0.4890(3) 0.05251(7) 0.0224(3) Uani 1 1 d .
H22A H 0.8399 0.4219 0.0875 0.027 Uiso 1 1 d R
H22B H 0.7901 0.4228 0.0096 0.027 Uiso 1 1 d R
C21 C 0.61550(11) 1.0198(4) 0.02452(8) 0.0218(4) Uani 1 1 d .
H21 H 0.5697 1.1004 -0.0127 0.026 Uiso 1 1 calc R
C22 C 0.66976(11) 0.8077(4) 0.01002(8) 0.0203(4) Uani 1 1 d .
H22 H 0.6605 0.7380 -0.0367 0.024 Uiso 1 1 calc R
C23 C 0.73976(10) 0.6921(3) 0.06464(8) 0.0187(3) Uani 1 1 d .
C24 C 0.74880(11) 0.8008(4) 0.13300(8) 0.0207(4) Uani 1 1 d .
H24 H 0.7951 0.7293 0.1713 0.025 Uiso 1 1 calc R
C25 C 0.69096(11) 1.0086(4) 0.14394(8) 0.0222(4) Uani 1 1 d .
H25 H 0.6969 1.0786 0.1903 0.027 Uiso 1 1 calc R

loop_
_atom_site_aniso_label
_atom_site_aniso_U_11
_atom_site_aniso_U_22
_atom_site_aniso_U_33
_atom_site_aniso_U_23
_atom_site_aniso_U_13
_atom_site_aniso_U_12
O11 0.0244(6) 0.0298(6) 0.0192(5) 0.0028(5) 0.0053(4) -0.0048(5)
O12 0.0213(5) 0.0300(7) 0.0226(5) -0.0006(5) 0.0030(4) -0.0067(5)
O13 0.0231(6) 0.0338(7) 0.0219(6) 0.0057(5) -0.0029(5) -0.0075(5)
O14 0.0279(6) 0.0186(6) 0.0232(5) 0.0015(5) 0.0049(5) 0.0018(5)
N11 0.0201(6) 0.0156(7) 0.0206(6) 0.0012(5) 0.0036(5) -0.0021(5)
C11 0.0193(7) 0.0176(8) 0.0175(7) -0.0008(6) 0.0047(6) 0.0013(6)
C12 0.0205(7) 0.0216(8) 0.0179(7) -0.0003(6) 0.0009(6) 0.0007(7)
C13 0.0268(8) 0.0253(9) 0.0193(7) 0.0064(7) 0.0040(6) 0.0009(7)
C14 0.0233(8) 0.0218(8) 0.0213(7) 0.0037(6) 0.0071(6) -0.0019(7)
C15 0.0182(7) 0.0195(8) 0.0165(7) -0.0010(6) 0.0042(6) 0.0007(6)
C16 0.0194(7) 0.0178(8) 0.0147(6) 0.0006(6) 0.0038(6) 0.0019(6)
C17 0.0196(7) 0.0191(8) 0.0202(7) -0.0006(6) 0.0050(6) 0.0004(6)
C18 0.0207(7) 0.0199(8) 0.0166(7) -0.0011(6) 0.0069(6) 0.0021(6)
C19 0.0227(8) 0.0253(9) 0.0280(8) -0.0029(7) 0.0018(7) 0.0022(7)
N21 0.0208(6) 0.0221(7) 0.0236(6) -0.0016(6) 0.0080(5) 0.0002(6)
N22 0.0241(7) 0.0247(7) 0.0174(6) 0.0001(6) 0.0037(5) 0.0044(6)
C21 0.0184(7) 0.0260(9) 0.0208(7) 0.0026(7) 0.0044(6) -0.0025(7)
C22 0.0207(7) 0.0235(9) 0.0166(7) -0.0006(6) 0.0047(6) -0.0029(7)
C23 0.0192(7) 0.0181(8) 0.0193(7) -0.0001(6) 0.0055(6) -0.0038(6)
C24 0.0223(8) 0.0219(8) 0.0166(7) -0.0004(6) 0.0029(6) -0.0025(7)
C25 0.0255(8) 0.0245(9) 0.0169(7) -0.0018(6) 0.0056(6) -0.0032(7)

loop_
_atom_type_symbol
_atom_type_description
_atom_type_scat_dispersion_real
_atom_type_scat_dispersion_imag
_atom_type_scat_source
C C 0.0033 0.0016 'International Tables Vol C Tables 4.2.6.8 and 6.1.1.4'
H H 0.0000 0.0000 'International Tables Vol C Tables 4.2.6.8 and 6.1.1.4'
N N 0.0061 0.0033 'International Tables Vol C Tables 4.2.6.8 and 6.1.1.4'
O O 0.0106 0.0060 'International Tables Vol C Tables 4.2.6.8 and 6.1.1.4'

loop_
_geom_angle_atom_site_label_1
_geom_angle_atom_site_label_2
_geom_angle_atom_site_label_3
_geom_angle
C12 O13 H13A 109.5
C18 N11 C15 124.54(14)
C18 N11 H11 117.7
C15 N11 H11 117.8
C16 C11 C12 119.38(15)
C16 C11 C17 120.44(13)
C12 C11 C17 120.17(14)
O13 C12 C13 119.65(14)
O13 C12 C11 120.62(15)
C13 C12 C11 119.72(14)
C14 C13 C12 120.05(15)
C14 C13 H13 120.0
C12 C13 H13 120.0
C13 C14 C15 120.59(16)
C13 C14 H14 119.7
C15 C14 H14 119.7
C16 C15 C14 119.29(14)
C16 C15 N11 122.04(13)
C14 C15 N11 118.66(14)
C11 C16 C15 120.89(14)
C11 C16 H16 119.6
C15 C16 H16 119.6
O11 C17 O12 124.15(15)
O11 C17 C11 118.67(14)
O12 C17 C11 117.17(14)
O14 C18 N11 122.91(14)
O14 C18 C19 120.52(14)
N11 C18 C19 116.55(15)
C18 C19 H19A 109.5
C18 C19 H19B 109.5
H19A C19 H19B 109.5
C18 C19 H19C 109.5
H19A C19 H19C 109.5
H19B C19 H19C 109.5
C25 N21 C21 120.07(15)
C25 N21 H21A 120.0
C21 N21 H21A 119.9
C23 N22 H22A 120.0
C23 N22 H22B 120.0
H22A N22 H22B 120.1
N21 C21 C22 121.44(15)
N21 C21 H21 119.3
C22 C21 H21 119.3
C21 C22 C23 119.76(15)
C21 C22 H22 120.1
C23 C22 H22 120.1
N22 C23 C24 120.81(14)
N22 C23 C22 121.85(14)
C24 C23 C22 117.34(15)
C25 C24 C23 119.77(14)
C25 C24 H24 120.1
C23 C24 H24 120.1
N21 C25 C24 121.60(15)
N21 C25 H25 119.2
C24 C25 H25 119.2

loop_
_geom_bond_atom_site_label_1
_geom_bond_atom_site_label_2
_geom_bond_distance
O11 C17 1.2606(19)
O12 C17 1.2725(18)
O13 C12 1.3530(19)
O13 H13A 0.8396
O14 C18 1.236(2)
N11 C18 1.344(2)
N11 C15 1.4274(19)
N11 H11 0.8801
C11 C16 1.388(2)
C11 C12 1.406(2)
C11 C17 1.497(2)
C12 C13 1.395(2)
C13 C14 1.382(2)
C13 H13 0.9500
C14 C15 1.396(2)
C14 H14 0.9500
C15 C16 1.389(2)
C16 H16 0.9500
C18 C19 1.504(2)
C19 H19A 0.9800
C19 H19B 0.9800
C19 H19C 0.9800
N21 C25 1.347(2)
N21 C21 1.349(2)
N21 H21A 0.8794
N22 C23 1.341(2)
N22 H22A 0.8802
N22 H22B 0.8800
C21 C22 1.363(2)
C21 H21 0.9500
C22 C23 1.411(2)
C22 H22 0.9500
C23 C24 1.410(2)
C24 C25 1.361(2)
C24 H24 0.9500
C25 H25 0.9500

loop_
_geom_hbond_atom_site_label_D
_geom_hbond_atom_site_label_H
_geom_hbond_atom_site_label_A
_geom_hbond_distance_DH
_geom_hbond_distance_HA
_geom_hbond_distance_DA
_geom_hbond_angle_DHA
_geom_hbond_site_symmetry_A
N11 H11 O14 0.88 2.12 2.9039(18) 147.9 1_565
N21 H21A O11 0.88 1.79 2.6678(19) 174.4 2_565
N22 H22A O13 0.88 2.05 2.9166(17) 169.0 1_655
N22 H22B O14 0.88 2.13 3.0048(18) 170.7 4_665
O13 H13A O12 0.84 1.72 2.4755(17) 148.7 .
